data_7049133
loop_
_publ_author_name
'Nicholls, Thomas P.'
'Caporale, Chiara'
'Massi, Massimiliano'
'Gardiner, Michael G.'
'Bissember, Alex C.'

_publ_section_title
;
 Synthesis and characterisation of homoleptic
 2,9-diaryl-1,10-phenanthroline copper(i) complexes: influencing
 selectivity in photoredox-catalysed atom-transfer radical addition
 reactions.
;
_journal_issue 21
_journal_name_full 'Dalton transactions (Cambridge, England : 2003)'
_journal_page_first 7290
_journal_page_last 7301
_journal_paper_doi 10.1039/c8dt04116d
_journal_volume 48
_journal_year 2019
_chemical_formula_moiety 'C52 H40 Cu N4 O4, F6 P'
_chemical_formula_sum 'C52 H40 Cu F6 N4 O4 P'
_chemical_formula_weight 993.39
_space_group_crystal_system triclinic
_space_group_IT_number 2
_space_group_name_Hall '-P 1'
_space_group_name_H-M_alt 'P -1'
_symmetry_space_group_name_Hall '-P 1'
_symmetry_space_group_name_H-M 'P -1'
_atom_sites_solution_hydrogens geom
_audit_creation_date 2018-08-21
_audit_creation_method
;
Olex2 1.2
(compiled 2018.05.29 svn.r3508 for OlexSys, GUI svn.r5506)
;
_audit_update_record
;
2018-10-10 deposited with the CCDC.    2019-02-13 downloaded from the CCDC.
;
_cell_angle_alpha 100.0947(18)
_cell_angle_beta 118.9449(11)
_cell_angle_gamma 106.6158(14)
_cell_formula_units_Z 2
_cell_length_a 13.7555(4)
_cell_length_b 14.1948(4)
_cell_length_c 14.2099(6)
_cell_measurement_reflns_used 9838
_cell_measurement_temperature 100(2)
_cell_measurement_theta_max 66.73
_cell_measurement_theta_min 3.50
_cell_volume 2157.70(14)
_computing_cell_refinement 'SAINT v8.34A (Bruker, 2013)'
_computing_data_collection 'APEX3 v2016.1-0  (Bruker, 2016)'
_computing_data_reduction 'SAINT v8.34A (Bruker, 2013)'
_computing_molecular_graphics 'Olex2 (Dolomanov et al., 2009)'
_computing_publication_material 'Olex2 (Dolomanov et al., 2009)'
_computing_structure_refinement 'ShelXL (Sheldrick, 2015)'
_diffrn_ambient_temperature 100.0
_diffrn_detector 'CMOS area detector'
_diffrn_detector_area_resol_mean 10.4
_diffrn_detector_type 'Bruker AXS PHOTON-100'
_diffrn_measured_fraction_theta_full 0.992
_diffrn_measured_fraction_theta_max 0.992
_diffrn_measurement_device 'fixed-chi three-circle diffractometer'
_diffrn_measurement_device_type 'Bruker AXS D8 Quest'
_diffrn_measurement_method '\f and \w scans'
_diffrn_radiation_collimation 'focusing mirrors'
_diffrn_radiation_monochromator 'Bruker multilayer X-ray optics (Goebel mirror)'
_diffrn_radiation_probe x-ray
_diffrn_radiation_type CuK\a
_diffrn_radiation_wavelength 1.54178
_diffrn_reflns_av_R_equivalents 0.0434
_diffrn_reflns_av_unetI/netI 0.0224
_diffrn_reflns_Laue_measured_fraction_full 0.992
_diffrn_reflns_Laue_measured_fraction_max 0.992
_diffrn_reflns_limit_h_max 16
_diffrn_reflns_limit_h_min -16
_diffrn_reflns_limit_k_max 16
_diffrn_reflns_limit_k_min -16
_diffrn_reflns_limit_l_max 16
_diffrn_reflns_limit_l_min -16
_diffrn_reflns_number 70597
_diffrn_reflns_point_group_measured_fraction_full 0.992
_diffrn_reflns_point_group_measured_fraction_max 0.992
_diffrn_reflns_theta_full 66.774
_diffrn_reflns_theta_max 66.774
_diffrn_reflns_theta_min 3.504
_diffrn_source 'Incoatec I\mS Cu microsource'
_diffrn_standards_number 0
_exptl_absorpt_coefficient_mu 1.756
_exptl_absorpt_correction_T_max 0.7528
_exptl_absorpt_correction_T_min 0.6733
_exptl_absorpt_correction_type multi-scan
_exptl_absorpt_process_details
;
SADABS-2014/5 (Bruker,2014/5) was used for absorption correction.
wR2(int) was 0.0698 before and 0.0577 after correction.
The Ratio of minimum to maximum transmission is 0.8944.
The \l/2 correction factor is Not present.
;
_exptl_crystal_colour red
_exptl_crystal_colour_primary red
_exptl_crystal_density_diffrn 1.529
_exptl_crystal_description cut
_exptl_crystal_F_000 1020
_exptl_crystal_size_max 0.16
_exptl_crystal_size_mid 0.16
_exptl_crystal_size_min 0.05
_refine_diff_density_max 0.604
_refine_diff_density_min -0.395
_refine_diff_density_rms 0.058
_refine_ls_extinction_method none
_refine_ls_goodness_of_fit_ref 1.042
_refine_ls_hydrogen_treatment constr
_refine_ls_matrix_type full
_refine_ls_number_parameters 642
_refine_ls_number_reflns 7587
_refine_ls_number_restraints 0
_refine_ls_restrained_S_all 1.042
_refine_ls_R_factor_all 0.0451
_refine_ls_R_factor_gt 0.0368
_refine_ls_shift/su_max 0.001
_refine_ls_shift/su_mean 0.000
_refine_ls_structure_factor_coef Fsqd
_refine_ls_weighting_details 'w=1/[\s^2^(Fo^2^)+(0.0358P)^2^+3.1007P] where P=(Fo^2^+2Fc^2^)/3'
_refine_ls_weighting_scheme calc
_refine_ls_wR_factor_gt 0.0922
_refine_ls_wR_factor_ref 0.0969
_reflns_Friedel_coverage 0.000
_reflns_number_gt 6528
_reflns_number_total 7587
_reflns_threshold_expression 'I > 2\s(I)'
_cod_data_source_file c8dt04116d2.cif
_cod_data_source_block 16tn005b_0ma
_cod_depositor_comments 'Adding full bibliography for 7049133--7049136.cif.'
_cod_original_cell_volume 2157.70(13)
_cod_database_code 7049133
_shelx_shelxl_version_number 2018/3
_shelx_space_group_comment
;
The symmetry employed for this shelxl refinement is uniquely defined
by the following loop, which should always be used as a source of
symmetry information in preference to the above space-group names.
They are only intended as comments.
;
_shelx_estimated_absorpt_t_max 0.917
_shelx_estimated_absorpt_t_min 0.766
_olex2_refinement_description
;
1. Fixed Uiso
 At 1.2 times of:
  All C(H) groups
 At 1.5 times of:
  All C(H,H,H) groups
2. Others
 Sof(F1A)=Sof(F6A)=Sof(F3A)=Sof(F2A)=Sof(F4A)=Sof(F5A)=1-FVAR(1)
 Sof(F1)=Sof(F2)=Sof(F3)=Sof(F4)=Sof(F5)=Sof(F6)=FVAR(1)
3.a Aromatic/amide H refined with riding coordinates:
 C1(H1), C2(H2), C4(H4), C5(H5), C8(H8), C9(H9), C12(H12), C13(H13), C16(H16),
 C17(H17), C20(H20), C21(H21), C23(H23), C24(H24), C27(H27), C28(H28), C30(H30),
  C31(H31), C34(H34), C35(H35), C38(H38), C39(H39), C42(H42), C43(H43),
 C46(H46), C47(H47), C49(H49), C50(H50)
3.b Idealised Me refined as rotating group:
 C25(H25A,H25B,H25C), C26(H26A,H26B,H26C), C51(H51A,H51B,H51C), C52(H52A,H52B,
 H52C)
;
_olex2_submission_special_instructions 'No special instructions were received'

loop_
_space_group_symop_operation_xyz
'x, y, z'
'-x, -y, -z'

loop_
_atom_site_label
_atom_site_type_symbol
_atom_site_fract_x
_atom_site_fract_y
_atom_site_fract_z
_atom_site_U_iso_or_equiv
_atom_site_adp_type
_atom_site_occupancy
_atom_site_site_symmetry_order
_atom_site_calc_flag
_atom_site_refinement_flags_posn
_atom_site_refinement_flags_occupancy
_atom_site_disorder_assembly
_atom_site_disorder_group
Cu1 Cu 0.18981(3) 0.94485(3) 0.25184(3) 0.01857(10) Uani 1 1 d . . . .
O1 O 0.58219(16) 0.92820(13) 0.15703(16) 0.0310(4) Uani 1 1 d . . . .
O2 O -0.29934(16) 0.52497(13) -0.08933(15) 0.0289(4) Uani 1 1 d . . . .
O3 O 0.17384(17) 1.38683(14) 0.34111(16) 0.0345(4) Uani 1 1 d . . . .
O4 O 0.08491(17) 0.73512(14) 0.56664(15) 0.0302(4) Uani 1 1 d . . . .
N1 N 0.33232(17) 1.07793(14) 0.39308(15) 0.0176(4) Uani 1 1 d . . . .
N2 N 0.09222(17) 0.97819(14) 0.31278(16) 0.0175(4) Uani 1 1 d . . . .
N3 N 0.19922(16) 0.97319(15) 0.11892(16) 0.0191(4) Uani 1 1 d . . . .
N4 N 0.17113(16) 0.79989(15) 0.17635(16) 0.0189(4) Uani 1 1 d . . . .
C1 C 0.5365(2) 1.12734(19) 0.3060(2) 0.0227(5) Uani 1 1 d . . . .
H1 H 0.551150 1.199335 0.317786 0.027 Uiso 1 1 calc R . . .
C2 C 0.5652(2) 1.07581(19) 0.2384(2) 0.0245(5) Uani 1 1 d . . . .
H2 H 0.596577 1.111557 0.201623 0.029 Uiso 1 1 calc R . . .
C3 C 0.5484(2) 0.97161(19) 0.2239(2) 0.0232(5) Uani 1 1 d . . . .
C4 C 0.5019(2) 0.91900(18) 0.2773(2) 0.0222(5) Uani 1 1 d . . . .
H4 H 0.492095 0.848411 0.269257 0.027 Uiso 1 1 calc R . . .
C5 C 0.4701(2) 0.97087(18) 0.34270(19) 0.0199(5) Uani 1 1 d . . . .
H5 H 0.436905 0.934555 0.377944 0.024 Uiso 1 1 calc R . . .
C6 C 0.4860(2) 1.07492(18) 0.35746(19) 0.0192(5) Uani 1 1 d . . . .
C7 C 0.4462(2) 1.12935(18) 0.4215(2) 0.0202(5) Uani 1 1 d . . . .
C8 C 0.5246(2) 1.23261(19) 0.5073(2) 0.0246(5) Uani 1 1 d . . . .
H8 H 0.605813 1.267732 0.527145 0.030 Uiso 1 1 calc R . . .
C9 C 0.4836(2) 1.28188(19) 0.5618(2) 0.0256(5) Uani 1 1 d . . . .
H9 H 0.536914 1.350635 0.620829 0.031 Uiso 1 1 calc R . . .
C10 C 0.3621(2) 1.23079(18) 0.5304(2) 0.0228(5) Uani 1 1 d . . . .
C11 C 0.2892(2) 1.12802(17) 0.44390(19) 0.0190(5) Uani 1 1 d . . . .
C12 C 0.3097(2) 1.27869(19) 0.5787(2) 0.0263(5) Uani 1 1 d . . . .
H12 H 0.358662 1.347929 0.637101 0.032 Uiso 1 1 calc R . . .
C13 C 0.1915(2) 1.2266(2) 0.5424(2) 0.0265(5) Uani 1 1 d . . . .
H13 H 0.159053 1.259627 0.576434 0.032 Uiso 1 1 calc R . . .
C14 C 0.1142(2) 1.12305(19) 0.4537(2) 0.0230(5) Uani 1 1 d . . . .
C15 C 0.1619(2) 1.07418(18) 0.40304(19) 0.0184(5) Uani 1 1 d . . . .
C16 C -0.0107(2) 1.0668(2) 0.4101(2) 0.0260(5) Uani 1 1 d . . . .
H16 H -0.047242 1.096638 0.441407 0.031 Uiso 1 1 calc R . . .
C17 C -0.0788(2) 0.96966(19) 0.3231(2) 0.0250(5) Uani 1 1 d . . . .
H17 H -0.162584 0.931221 0.294705 0.030 Uiso 1 1 calc R . . .
C18 C -0.0256(2) 0.92535(18) 0.2744(2) 0.0197(5) Uani 1 1 d . . . .
C19 C -0.0992(2) 0.82046(18) 0.1797(2) 0.0194(5) Uani 1 1 d . . . .
C20 C -0.1873(2) 0.73862(19) 0.1770(2) 0.0236(5) Uani 1 1 d . . . .
H20 H -0.200423 0.751553 0.236886 0.028 Uiso 1 1 calc R . . .
C21 C -0.2562(2) 0.63906(19) 0.0892(2) 0.0254(5) Uani 1 1 d . . . .
H21 H -0.315567 0.584620 0.089147 0.030 Uiso 1 1 calc R . . .
C22 C -0.2377(2) 0.61962(18) 0.0013(2) 0.0228(5) Uani 1 1 d . . . .
C23 C -0.1504(2) 0.70022(18) 0.0024(2) 0.0212(5) Uani 1 1 d . . . .
H23 H -0.136898 0.686872 -0.057214 0.025 Uiso 1 1 calc R . . .
C24 C -0.0839(2) 0.79863(18) 0.08890(19) 0.0199(5) Uani 1 1 d . . . .
H24 H -0.026138 0.853211 0.087334 0.024 Uiso 1 1 calc R . . .
C25 C 0.5491(2) 0.8173(2) 0.1246(2) 0.0329(6) Uani 1 1 d . . . .
H25A H 0.570945 0.795189 0.071019 0.049 Uiso 1 1 calc GR . . .
H25B H 0.460287 0.778446 0.086629 0.049 Uiso 1 1 calc GR . . .
H25C H 0.593414 0.801911 0.194013 0.049 Uiso 1 1 calc GR . . .
C26 C -0.3921(2) 0.4414(2) -0.0952(2) 0.0351(6) Uani 1 1 d . . . .
H26A H -0.429132 0.377940 -0.163145 0.053 Uiso 1 1 calc GR . . .
H26B H -0.455821 0.463357 -0.101695 0.053 Uiso 1 1 calc GR . . .
H26C H -0.355167 0.425669 -0.024816 0.053 Uiso 1 1 calc GR . . .
C27 C 0.3116(2) 1.2535(2) 0.2292(2) 0.0256(5) Uani 1 1 d . . . .
H27 H 0.383648 1.268406 0.229547 0.031 Uiso 1 1 calc R . . .
C28 C 0.3023(2) 1.33421(19) 0.2902(2) 0.0259(5) Uani 1 1 d . . . .
H28 H 0.368499 1.403150 0.333868 0.031 Uiso 1 1 calc R . . .
C29 C 0.1955(2) 1.3136(2) 0.2872(2) 0.0257(5) Uani 1 1 d . . . .
C30 C 0.0997(2) 1.21203(19) 0.2242(2) 0.0239(5) Uani 1 1 d . . . .
H30 H 0.026331 1.197955 0.221360 0.029 Uiso 1 1 calc R . . .
C31 C 0.1107(2) 1.13194(19) 0.1660(2) 0.0211(5) Uani 1 1 d . . . .
H31 H 0.045173 1.062675 0.124194 0.025 Uiso 1 1 calc R . . .
C32 C 0.2173(2) 1.15099(18) 0.1674(2) 0.0210(5) Uani 1 1 d . . . .
C33 C 0.2277(2) 1.06467(19) 0.1034(2) 0.0215(5) Uani 1 1 d . . . .
C34 C 0.2646(2) 1.0773(2) 0.0275(2) 0.0264(5) Uani 1 1 d . . . .
H34 H 0.289814 1.144166 0.021065 0.032 Uiso 1 1 calc R . . .
C35 C 0.2640(2) 0.9929(2) -0.0366(2) 0.0292(6) Uani 1 1 d . . . .
H35 H 0.285750 1.000449 -0.089838 0.035 Uiso 1 1 calc R . . .
C36 C 0.2314(2) 0.8953(2) -0.0239(2) 0.0255(5) Uani 1 1 d . . . .
C37 C 0.2042(2) 0.89062(19) 0.05953(19) 0.0210(5) Uani 1 1 d . . . .
C38 C 0.2246(2) 0.8014(2) -0.0894(2) 0.0324(6) Uani 1 1 d . . . .
H38 H 0.242590 0.803499 -0.145911 0.039 Uiso 1 1 calc R . . .
C39 C 0.1932(2) 0.7101(2) -0.0719(2) 0.0313(6) Uani 1 1 d . . . .
H39 H 0.184371 0.647950 -0.119703 0.038 Uiso 1 1 calc R . . .
C40 C 0.1728(2) 0.7050(2) 0.0170(2) 0.0270(5) Uani 1 1 d . . . .
C41 C 0.1819(2) 0.79617(19) 0.0854(2) 0.0212(5) Uani 1 1 d . . . .
C42 C 0.1487(2) 0.6146(2) 0.0446(2) 0.0305(6) Uani 1 1 d . . . .
H42 H 0.140949 0.550956 0.000515 0.037 Uiso 1 1 calc R . . .
C43 C 0.1364(2) 0.6179(2) 0.1342(2) 0.0289(6) Uani 1 1 d . . . .
H43 H 0.120517 0.556553 0.152699 0.035 Uiso 1 1 calc R . . .
C44 C 0.1472(2) 0.71229(18) 0.2003(2) 0.0212(5) Uani 1 1 d . . . .
C45 C 0.1310(2) 0.71593(18) 0.2959(2) 0.0213(5) Uani 1 1 d . . . .
C46 C 0.1960(2) 0.80862(18) 0.3945(2) 0.0206(5) Uani 1 1 d . . . .
H46 H 0.253773 0.870044 0.401086 0.025 Uiso 1 1 calc R . . .
C47 C 0.1779(2) 0.81231(19) 0.4817(2) 0.0232(5) Uani 1 1 d . . . .
H47 H 0.221970 0.876390 0.547161 0.028 Uiso 1 1 calc R . . .
C48 C 0.0951(2) 0.72255(19) 0.4748(2) 0.0240(5) Uani 1 1 d . . . .
C49 C 0.0294(2) 0.62975(19) 0.3781(2) 0.0271(5) Uani 1 1 d . . . .
H49 H -0.028014 0.568461 0.372022 0.033 Uiso 1 1 calc R . . .
C50 C 0.0483(2) 0.62723(19) 0.2907(2) 0.0267(5) Uani 1 1 d . . . .
H50 H 0.003574 0.563193 0.225025 0.032 Uiso 1 1 calc R . . .
C51 C 0.0174(3) 0.6415(2) 0.5730(2) 0.0355(6) Uani 1 1 d . . . .
H51A H -0.067781 0.607208 0.504578 0.053 Uiso 1 1 calc GR . . .
H51B H 0.018243 0.660770 0.643154 0.053 Uiso 1 1 calc GR . . .
H51C H 0.055593 0.592490 0.575593 0.053 Uiso 1 1 calc GR . . .
C52 C 0.2680(3) 1.4919(2) 0.4061(3) 0.0442(7) Uani 1 1 d . . . .
H52A H 0.285006 1.520547 0.355044 0.066 Uiso 1 1 calc GR . . .
H52B H 0.342823 1.491733 0.468120 0.066 Uiso 1 1 calc GR . . .
H52C H 0.241174 1.536041 0.440108 0.066 Uiso 1 1 calc GR . . .
P1 P 0.36118(6) 0.58582(5) 0.76269(6) 0.02859(16) Uani 1 1 d . . . .
F1 F 0.45540(18) 0.56181(16) 0.73729(19) 0.0483(6) Uani 0.893(4) 1 d . P A 1
F2 F 0.2683(2) 0.6074(2) 0.7859(2) 0.0618(7) Uani 0.893(4) 1 d . P A 1
F3 F 0.2952(3) 0.5989(2) 0.64178(18) 0.0675(8) Uani 0.893(4) 1 d . P A 1
F4 F 0.4528(2) 0.70931(14) 0.82416(18) 0.0492(7) Uani 0.893(4) 1 d . P A 1
F5 F 0.4319(2) 0.57537(17) 0.88534(17) 0.0494(6) Uani 0.893(4) 1 d . P A 1
F6 F 0.2746(3) 0.46203(15) 0.7029(3) 0.0509(7) Uani 0.893(4) 1 d . P A 1
F1A F 0.421(2) 0.6111(19) 0.7052(19) 0.070(7) Uiso 0.107(4) 1 d . P A 2
F6A F 0.331(2) 0.468(2) 0.745(2) 0.061(7) Uiso 0.107(4) 1 d . P A 2
F3A F 0.233(3) 0.540(2) 0.637(2) 0.095(9) Uiso 0.107(4) 1 d . P A 2
F2A F 0.2483(19) 0.5542(18) 0.8004(18) 0.054(6) Uiso 0.107(4) 1 d . P A 2
F4A F 0.375(2) 0.7038(16) 0.8042(17) 0.057(6) Uiso 0.107(4) 1 d . P A 2
F5A F 0.470(4) 0.631(3) 0.881(4) 0.140(14) Uiso 0.107(4) 1 d . P A 2

loop_
_atom_site_aniso_label
_atom_site_aniso_U_11
_atom_site_aniso_U_22
_atom_site_aniso_U_33
_atom_site_aniso_U_23
_atom_site_aniso_U_13
_atom_site_aniso_U_12
Cu1 0.02058(18) 0.01804(18) 0.01847(18) 0.00474(13) 0.01286(15) 0.00789(14)
O1 0.0354(10) 0.0265(9) 0.0399(10) 0.0096(8) 0.0294(9) 0.0110(8)
O2 0.0294(9) 0.0197(9) 0.0302(10) 0.0065(7) 0.0142(8) 0.0079(7)
O3 0.0390(11) 0.0264(9) 0.0383(11) 0.0062(8) 0.0262(9) 0.0101(8)
O4 0.0398(10) 0.0289(9) 0.0343(10) 0.0160(8) 0.0267(9) 0.0165(8)
N1 0.0198(10) 0.0186(9) 0.0154(9) 0.0077(8) 0.0095(8) 0.0095(8)
N2 0.0207(10) 0.0179(9) 0.0181(9) 0.0086(8) 0.0121(8) 0.0102(8)
N3 0.0157(9) 0.0244(10) 0.0160(9) 0.0067(8) 0.0085(8) 0.0087(8)
N4 0.0155(9) 0.0208(10) 0.0191(10) 0.0053(8) 0.0093(8) 0.0083(8)
C1 0.0193(12) 0.0209(12) 0.0283(13) 0.0111(10) 0.0130(10) 0.0091(10)
C2 0.0206(12) 0.0262(13) 0.0303(13) 0.0144(11) 0.0162(11) 0.0088(10)
C3 0.0178(11) 0.0269(13) 0.0247(12) 0.0070(10) 0.0134(10) 0.0085(10)
C4 0.0208(12) 0.0189(12) 0.0271(13) 0.0099(10) 0.0134(10) 0.0085(10)
C5 0.0164(11) 0.0217(12) 0.0206(12) 0.0087(9) 0.0101(10) 0.0071(9)
C6 0.0138(11) 0.0201(11) 0.0205(12) 0.0080(9) 0.0075(9) 0.0071(9)
C7 0.0198(11) 0.0204(11) 0.0192(11) 0.0096(9) 0.0090(10) 0.0095(10)
C8 0.0187(12) 0.0225(12) 0.0258(13) 0.0089(10) 0.0095(10) 0.0063(10)
C9 0.0270(13) 0.0185(12) 0.0215(12) 0.0045(10) 0.0094(11) 0.0074(10)
C10 0.0272(13) 0.0209(12) 0.0187(12) 0.0074(10) 0.0116(10) 0.0110(10)
C11 0.0250(12) 0.0190(11) 0.0161(11) 0.0085(9) 0.0120(10) 0.0114(10)
C12 0.0347(14) 0.0212(12) 0.0199(12) 0.0039(10) 0.0140(11) 0.0132(11)
C13 0.0348(14) 0.0285(13) 0.0227(12) 0.0085(10) 0.0187(11) 0.0176(11)
C14 0.0312(13) 0.0256(12) 0.0216(12) 0.0116(10) 0.0182(11) 0.0161(11)
C15 0.0229(12) 0.0209(11) 0.0163(11) 0.0103(9) 0.0119(10) 0.0120(10)
C16 0.0312(13) 0.0315(14) 0.0308(14) 0.0143(11) 0.0236(12) 0.0199(11)
C17 0.0235(12) 0.0294(13) 0.0298(13) 0.0126(11) 0.0186(11) 0.0135(11)
C18 0.0223(12) 0.0235(12) 0.0209(12) 0.0129(10) 0.0141(10) 0.0127(10)
C19 0.0170(11) 0.0238(12) 0.0206(12) 0.0107(10) 0.0105(10) 0.0113(10)
C20 0.0245(12) 0.0291(13) 0.0268(13) 0.0142(11) 0.0180(11) 0.0148(11)
C21 0.0224(12) 0.0228(12) 0.0323(14) 0.0123(11) 0.0160(11) 0.0092(10)
C22 0.0206(12) 0.0222(12) 0.0243(12) 0.0105(10) 0.0093(10) 0.0129(10)
C23 0.0217(12) 0.0256(12) 0.0189(12) 0.0103(10) 0.0108(10) 0.0134(10)
C24 0.0177(11) 0.0247(12) 0.0207(12) 0.0130(10) 0.0102(10) 0.0120(10)
C25 0.0337(15) 0.0266(14) 0.0422(16) 0.0081(12) 0.0258(13) 0.0124(12)
C26 0.0312(14) 0.0232(13) 0.0375(15) 0.0083(12) 0.0142(13) 0.0068(11)
C27 0.0215(12) 0.0314(13) 0.0265(13) 0.0179(11) 0.0130(11) 0.0116(11)
C28 0.0243(13) 0.0237(12) 0.0220(12) 0.0096(10) 0.0101(11) 0.0058(10)
C29 0.0302(13) 0.0280(13) 0.0228(12) 0.0121(10) 0.0162(11) 0.0135(11)
C30 0.0224(12) 0.0289(13) 0.0245(12) 0.0128(11) 0.0151(11) 0.0111(10)
C31 0.0198(12) 0.0237(12) 0.0203(12) 0.0115(10) 0.0110(10) 0.0088(10)
C32 0.0220(12) 0.0251(12) 0.0200(12) 0.0139(10) 0.0119(10) 0.0118(10)
C33 0.0150(11) 0.0293(13) 0.0188(12) 0.0113(10) 0.0086(10) 0.0085(10)
C34 0.0216(12) 0.0385(15) 0.0266(13) 0.0186(11) 0.0152(11) 0.0152(11)
C35 0.0226(13) 0.0498(16) 0.0223(13) 0.0172(12) 0.0159(11) 0.0160(12)
C36 0.0181(12) 0.0403(15) 0.0182(12) 0.0090(11) 0.0106(10) 0.0131(11)
C37 0.0155(11) 0.0290(13) 0.0167(11) 0.0053(10) 0.0088(10) 0.0098(10)
C38 0.0266(13) 0.0483(17) 0.0230(13) 0.0050(12) 0.0172(11) 0.0162(12)
C39 0.0287(14) 0.0363(15) 0.0261(13) 0.0012(11) 0.0165(12) 0.0149(12)
C40 0.0207(12) 0.0285(13) 0.0244(13) 0.0001(10) 0.0112(11) 0.0104(10)
C41 0.0141(11) 0.0258(12) 0.0192(12) 0.0036(10) 0.0084(10) 0.0079(10)
C42 0.0287(13) 0.0243(13) 0.0301(14) -0.0010(11) 0.0139(12) 0.0127(11)
C43 0.0288(13) 0.0219(12) 0.0298(14) 0.0044(10) 0.0140(11) 0.0113(11)
C44 0.0174(11) 0.0184(11) 0.0214(12) 0.0026(9) 0.0085(10) 0.0073(9)
C45 0.0206(12) 0.0200(12) 0.0229(12) 0.0089(10) 0.0104(10) 0.0112(10)
C46 0.0173(11) 0.0201(11) 0.0241(12) 0.0096(10) 0.0101(10) 0.0096(9)
C47 0.0223(12) 0.0226(12) 0.0225(12) 0.0080(10) 0.0104(10) 0.0117(10)
C48 0.0257(12) 0.0267(13) 0.0274(13) 0.0149(11) 0.0156(11) 0.0167(11)
C49 0.0289(13) 0.0207(12) 0.0324(14) 0.0144(11) 0.0171(12) 0.0093(11)
C50 0.0287(13) 0.0182(12) 0.0255(13) 0.0079(10) 0.0114(11) 0.0081(10)
C51 0.0404(16) 0.0372(15) 0.0364(15) 0.0201(13) 0.0256(14) 0.0150(13)
C52 0.0467(18) 0.0291(15) 0.0441(18) 0.0009(13) 0.0263(15) 0.0071(13)
P1 0.0319(4) 0.0240(3) 0.0287(3) 0.0054(3) 0.0188(3) 0.0101(3)
F1 0.0404(11) 0.0422(12) 0.0725(15) 0.0151(10) 0.0429(11) 0.0139(9)
F2 0.0646(15) 0.0631(17) 0.0790(17) 0.0104(13) 0.0560(14) 0.0348(13)
F3 0.087(2) 0.0845(19) 0.0324(12) 0.0244(12) 0.0282(13) 0.0482(17)
F4 0.0729(17) 0.0221(9) 0.0518(13) 0.0115(9) 0.0412(12) 0.0099(10)
F5 0.0574(13) 0.0450(12) 0.0390(11) 0.0251(10) 0.0231(10) 0.0158(10)
F6 0.0408(14) 0.0274(11) 0.0641(16) -0.0123(10) 0.0355(14) -0.0037(10)

loop_
_atom_type_symbol
_atom_type_description
_atom_type_scat_dispersion_real
_atom_type_scat_dispersion_imag
_atom_type_scat_source
C C 0.0181 0.0091 'International Tables Vol C Tables 4.2.6.8 and 6.1.1.4'
H H 0.0000 0.0000 'International Tables Vol C Tables 4.2.6.8 and 6.1.1.4'
Cu Cu -1.9646 0.5888 'International Tables Vol C Tables 4.2.6.8 and 6.1.1.4'
F F 0.0727 0.0534 'International Tables Vol C Tables 4.2.6.8 and 6.1.1.4'
N N 0.0311 0.0180 'International Tables Vol C Tables 4.2.6.8 and 6.1.1.4'
O O 0.0492 0.0322 'International Tables Vol C Tables 4.2.6.8 and 6.1.1.4'
P P 0.2955 0.4335 'International Tables Vol C Tables 4.2.6.8 and 6.1.1.4'

loop_
_geom_angle_atom_site_label_1
_geom_angle_atom_site_label_2
_geom_angle_atom_site_label_3
_geom_angle
N1 Cu1 N3 102.68(7)
N2 Cu1 N1 83.23(7)
N2 Cu1 N3 129.78(7)
N4 Cu1 N1 134.49(7)
N4 Cu1 N2 127.43(7)
N4 Cu1 N3 83.14(8)
C3 O1 C25 117.64(19)
C22 O2 C26 117.0(2)
C29 O3 C52 117.6(2)
C48 O4 C51 117.3(2)
C7 N1 Cu1 128.76(15)
C7 N1 C11 119.27(19)
C11 N1 Cu1 110.01(14)
C15 N2 Cu1 110.67(14)
C18 N2 Cu1 130.44(15)
C18 N2 C15 118.75(19)
C33 N3 Cu1 128.70(16)
C33 N3 C37 119.35(19)
C37 N3 Cu1 109.99(15)
C41 N4 Cu1 110.77(15)
C44 N4 Cu1 130.24(16)
C44 N4 C41 119.0(2)
C2 C1 C6 120.8(2)
C1 C2 C3 120.2(2)
O1 C3 C2 115.7(2)
O1 C3 C4 124.4(2)
C2 C3 C4 120.0(2)
C5 C4 C3 119.3(2)
C4 C5 C6 121.3(2)
C1 C6 C7 119.6(2)
C5 C6 C1 118.4(2)
C5 C6 C7 121.9(2)
N1 C7 C6 117.4(2)
N1 C7 C8 121.1(2)
C8 C7 C6 121.4(2)
C9 C8 C7 119.9(2)
C8 C9 C10 120.1(2)
C9 C10 C12 123.7(2)
C11 C10 C9 116.8(2)
C11 C10 C12 119.4(2)
N1 C11 C10 122.7(2)
N1 C11 C15 117.8(2)
C10 C11 C15 119.4(2)
C13 C12 C10 120.8(2)
C12 C13 C14 121.4(2)
C15 C14 C13 119.4(2)
C15 C14 C16 116.9(2)
C16 C14 C13 123.6(2)
N2 C15 C11 117.34(19)
N2 C15 C14 123.2(2)
C14 C15 C11 119.5(2)
C17 C16 C14 119.8(2)
C16 C17 C18 120.5(2)
N2 C18 C17 120.8(2)
N2 C18 C19 118.60(19)
C17 C18 C19 120.6(2)
C20 C19 C18 121.1(2)
C20 C19 C24 117.4(2)
C24 C19 C18 121.5(2)
C21 C20 C19 121.7(2)
C20 C21 C22 119.5(2)
O2 C22 C21 124.9(2)
O2 C22 C23 115.4(2)
C21 C22 C23 119.7(2)
C24 C23 C22 120.3(2)
C23 C24 C19 121.4(2)
C28 C27 C32 121.3(2)
C27 C28 C29 119.6(2)
O3 C29 C28 125.2(2)
O3 C29 C30 115.0(2)
C28 C29 C30 119.7(2)
C31 C30 C29 120.3(2)
C30 C31 C32 121.0(2)
C27 C32 C31 118.1(2)
C27 C32 C33 121.3(2)
C31 C32 C33 120.6(2)
N3 C33 C32 117.2(2)
N3 C33 C34 121.0(2)
C34 C33 C32 121.8(2)
C35 C34 C33 119.8(2)
C34 C35 C36 120.1(2)
C35 C36 C37 117.0(2)
C35 C36 C38 124.3(2)
C37 C36 C38 118.8(2)
N3 C37 C36 122.5(2)
N3 C37 C41 117.5(2)
C36 C37 C41 120.0(2)
C39 C38 C36 121.0(2)
C38 C39 C40 121.3(2)
C41 C40 C39 119.4(2)
C42 C40 C39 123.8(2)
C42 C40 C41 116.8(2)
N4 C41 C37 117.8(2)
N4 C41 C40 123.0(2)
C40 C41 C37 119.2(2)
C43 C42 C40 120.2(2)
C42 C43 C44 120.4(2)
N4 C44 C43 120.6(2)
N4 C44 C45 118.5(2)
C43 C44 C45 120.9(2)
C46 C45 C44 121.5(2)
C50 C45 C44 121.1(2)
C50 C45 C46 117.4(2)
C47 C46 C45 121.2(2)
C46 C47 C48 120.4(2)
O4 C48 C47 115.4(2)
O4 C48 C49 125.0(2)
C49 C48 C47 119.6(2)
C50 C49 C48 119.4(2)
C49 C50 C45 122.0(2)
F2 P1 F1 179.15(13)
F2 P1 F3 90.92(15)
F2 P1 F4 91.46(13)
F2 P1 F5 90.36(14)
F2 P1 F6 90.55(13)
F3 P1 F1 88.83(13)
F3 P1 F4 90.01(14)
F3 P1 F5 178.05(16)
F3 P1 F6 91.00(16)
F4 P1 F1 89.36(12)
F5 P1 F1 89.91(12)
F5 P1 F4 88.49(11)
F6 P1 F1 88.65(11)
F6 P1 F4 177.75(14)
F6 P1 F5 90.46(14)
F1A P1 F6A 105.4(13)
F1A P1 F3A 86.4(14)
F1A P1 F2A 163.8(11)
F1A P1 F4A 92.5(12)
F1A P1 F5A 98.7(19)
F6A P1 F3A 84.8(14)
F6A P1 F2A 79.4(11)
F6A P1 F4A 162.1(12)
F3A P1 F2A 78.6(13)
F4A P1 F3A 97.3(13)
F4A P1 F2A 83.6(10)
F5A P1 F6A 97.3(19)
F5A P1 F3A 173.7(19)
F5A P1 F2A 95.9(18)
F5A P1 F4A 78.8(18)

loop_
_geom_bond_atom_site_label_1
_geom_bond_atom_site_label_2
_geom_bond_distance
Cu1 N1 2.0456(19)
Cu1 N2 2.0300(18)
Cu1 N3 2.0542(18)
Cu1 N4 2.0267(19)
O1 C3 1.373(3)
O1 C25 1.425(3)
O2 C22 1.367(3)
O2 C26 1.428(3)
O3 C29 1.369(3)
O3 C52 1.417(3)
O4 C48 1.366(3)
O4 C51 1.433(3)
N1 C7 1.335(3)
N1 C11 1.362(3)
N2 C15 1.368(3)
N2 C18 1.338(3)
N3 C33 1.335(3)
N3 C37 1.359(3)
N4 C41 1.365(3)
N4 C44 1.339(3)
C1 C2 1.379(3)
C1 C6 1.399(3)
C2 C3 1.391(3)
C3 C4 1.392(3)
C4 C5 1.391(3)
C5 C6 1.391(3)
C6 C7 1.483(3)
C7 C8 1.413(3)
C8 C9 1.366(4)
C9 C10 1.411(3)
C10 C11 1.409(3)
C10 C12 1.432(3)
C11 C15 1.442(3)
C12 C13 1.349(4)
C13 C14 1.428(3)
C14 C15 1.405(3)
C14 C16 1.409(3)
C16 C17 1.360(4)
C17 C18 1.418(3)
C18 C19 1.473(3)
C19 C20 1.398(3)
C19 C24 1.402(3)
C20 C21 1.387(3)
C21 C22 1.388(3)
C22 C23 1.394(3)
C23 C24 1.371(3)
C27 C28 1.387(4)
C27 C32 1.393(3)
C28 C29 1.390(3)
C29 C30 1.392(3)
C30 C31 1.375(3)
C31 C32 1.402(3)
C32 C33 1.478(3)
C33 C34 1.414(3)
C34 C35 1.366(4)
C35 C36 1.402(4)
C36 C37 1.410(3)
C36 C38 1.436(4)
C37 C41 1.440(3)
C38 C39 1.351(4)
C39 C40 1.430(4)
C40 C41 1.408(3)
C40 C42 1.404(4)
C42 C43 1.357(4)
C43 C44 1.418(3)
C44 C45 1.474(3)
C45 C46 1.400(3)
C45 C50 1.397(3)
C46 C47 1.373(3)
C47 C48 1.396(3)
C48 C49 1.386(4)
C49 C50 1.384(4)
P1 F1 1.6088(19)
P1 F2 1.560(2)
P1 F3 1.584(2)
P1 F4 1.5993(19)
P1 F5 1.593(2)
P1 F6 1.590(2)
P1 F1A 1.43(2)
P1 F6A 1.55(3)
P1 F3A 1.61(3)
P1 F2A 1.84(2)
P1 F4A 1.60(2)
P1 F5A 1.46(4)
